data_7004895
loop_
_publ_author_name
'Hsieh, Sheng-Hsiung'
'Kuo, Ya-Pei'
'Gau, Han-Mou'

_publ_section_title
;
 Synthesis, characterization, and structures of oxovanadium(V)
 complexes of Schiff bases of beta-amino alcohols as tunable catalysts
 for the asymmetric oxidation of organic sulfides and asymmetric
 alkynylation of aldehydes.
;
_journal_issue 1
_journal_name_full 'Dalton transactions (Cambridge, England : 2003)'
_journal_page_first 97
_journal_page_last 106
_journal_paper_doi 10.1039/b613212j
_journal_year 2007
_chemical_formula_moiety (2-PrO)V(O)[OC(Ph)2CH(Bn)N=CH(2-O-C6H4)]
_chemical_formula_sum 'C31 H30 N O4 V'
_chemical_formula_weight 531.50
_chemical_name_common
;(2-propoxo)(2-oxobenzaldehyde 2S-(1,1,3-triphenylpropoxo)
imine)oxovanadium(V)
;
_chemical_name_systematic
;
?
;
_space_group_IT_number 19
_symmetry_cell_setting orthorhombic
_symmetry_space_group_name_Hall 'P 2ac 2ab'
_symmetry_space_group_name_H-M 'P 21 21 21'
_atom_sites_solution_hydrogens geom
_atom_sites_solution_primary direct
_atom_sites_solution_secondary difmap
_audit_creation_method SHELXL-97
_cell_angle_alpha 90.00
_cell_angle_beta 90.00
_cell_angle_gamma 90.00
_cell_formula_units_Z 4
_cell_length_a 10.9280(8)
_cell_length_b 12.6932(10)
_cell_length_c 19.5875(15)
_cell_measurement_reflns_used 4067
_cell_measurement_temperature 293(2)
_cell_measurement_theta_max 21.3
_cell_measurement_theta_min 2.46
_cell_volume 2717.0(4)
_computing_cell_refinement 'Bruker SMART'
_computing_data_collection 'Bruker SMART'
_computing_data_reduction 'Bruker SHELXTL'
_computing_molecular_graphics 'Bruker SHELXTL'
_computing_publication_material 'Bruker SHELXTL'
_computing_structure_refinement 'SHELXL-97 (Sheldrick, 1997)'
_computing_structure_solution 'SHELXS-97 (Sheldrick, 1990)'
_diffrn_ambient_temperature 293(2)
_diffrn_measured_fraction_theta_full 0.998
_diffrn_measured_fraction_theta_max 0.998
_diffrn_measurement_device_type 'CCD area detector'
_diffrn_measurement_method '\f and \w scans'
_diffrn_radiation_monochromator graphite
_diffrn_radiation_source 'fine-focus sealed tube'
_diffrn_radiation_type MoK\a
_diffrn_radiation_wavelength 0.71073
_diffrn_reflns_av_R_equivalents 0.0373
_diffrn_reflns_av_sigmaI/netI 0.0436
_diffrn_reflns_limit_h_max 13
_diffrn_reflns_limit_h_min -12
_diffrn_reflns_limit_k_max 15
_diffrn_reflns_limit_k_min -15
_diffrn_reflns_limit_l_max 24
_diffrn_reflns_limit_l_min -18
_diffrn_reflns_number 15500
_diffrn_reflns_theta_full 26.01
_diffrn_reflns_theta_max 26.01
_diffrn_reflns_theta_min 1.91
_diffrn_standards_decay_% 0
_diffrn_standards_interval_count 0
_diffrn_standards_interval_time 0
_diffrn_standards_number 0
_exptl_absorpt_coefficient_mu 0.401
_exptl_absorpt_correction_T_max 1.000
_exptl_absorpt_correction_T_min 0.713
_exptl_absorpt_correction_type SADABS
_exptl_crystal_colour 'dark red'
_exptl_crystal_density_diffrn 1.299
_exptl_crystal_density_method 'not measured'
_exptl_crystal_description block
_exptl_crystal_F_000 1112
_exptl_crystal_size_max 0.63
_exptl_crystal_size_mid 0.60
_exptl_crystal_size_min 0.39
_refine_diff_density_max 0.163
_refine_diff_density_min -0.263
_refine_diff_density_rms 0.032
_refine_ls_abs_structure_details 'Flack H D (1983), Acta Cryst. A39, 876-881'
_refine_ls_abs_structure_Flack 0.07(3)
_refine_ls_extinction_method none
_refine_ls_goodness_of_fit_ref 0.920
_refine_ls_hydrogen_treatment constr
_refine_ls_matrix_type full
_refine_ls_number_parameters 334
_refine_ls_number_reflns 5334
_refine_ls_number_restraints 0
_refine_ls_restrained_S_all 0.920
_refine_ls_R_factor_all 0.0699
_refine_ls_R_factor_gt 0.0369
_refine_ls_shift/su_max 0.000
_refine_ls_shift/su_mean 0.000
_refine_ls_structure_factor_coef Fsqd
_refine_ls_weighting_details 'calc w=1/[\s^2^(Fo^2^)+(0.0463P)^2^+0.0000P] where P=(Fo^2^+2Fc^2^)/3'
_refine_ls_weighting_scheme calc
_refine_ls_wR_factor_gt 0.0807
_refine_ls_wR_factor_ref 0.0923
_reflns_number_gt 3483
_reflns_number_total 5334
_reflns_threshold_expression >2sigma(I)
_cod_data_source_file b613212j.txt
_cod_data_source_block 4a
_cod_depositor_comments
;
The following automatic conversions were performed:
'_symmetry_cell_setting' value 'Orthorhombic' changed to 'orthorhombic'
according to '/home/saulius/struct/CIF-dictionaries/cif_core.dic'
dictionary named 'cif_core.dic' version 2.4.1 from 2010-06-29.

Automatic conversion script
Id: cif_fix_enum 1527 2010-12-29 10:47:43Z saulius 
;
_cod_original_sg_symbol_H-M P2(1)2(1)2(1)
_cod_database_code 7004895

loop_
_symmetry_equiv_pos_as_xyz
'x, y, z'
'-x+1/2, -y, z+1/2'
'-x, y+1/2, -z+1/2'
'x+1/2, -y+1/2, -z'

loop_
_atom_site_label
_atom_site_type_symbol
_atom_site_fract_x
_atom_site_fract_y
_atom_site_fract_z
_atom_site_U_iso_or_equiv
_atom_site_adp_type
_atom_site_occupancy
_atom_site_symmetry_multiplicity
_atom_site_calc_flag
_atom_site_refinement_flags
_atom_site_disorder_assembly
_atom_site_disorder_group
V V 0.24873(5) 0.65393(3) 0.25386(2) 0.05994(14) Uani 1 1 d . . .
O1 O 0.20367(16) 0.68108(13) 0.16547(8) 0.0603(5) Uani 1 1 d . . .
O2 O 0.3147(2) 0.71670(17) 0.33167(9) 0.0804(6) Uani 1 1 d . . .
O3 O 0.09830(19) 0.66600(16) 0.28712(9) 0.0747(6) Uani 1 1 d . . .
O4 O 0.2795(2) 0.53283(14) 0.25855(10) 0.0810(6) Uani 1 1 d . . .
N1 N 0.4112(2) 0.71094(16) 0.20797(10) 0.0509(5) Uani 1 1 d . . .
C1 C 0.2795(2) 0.71489(19) 0.11112(12) 0.0521(7) Uani 1 1 d . . .
C2 C 0.4128(3) 0.69098(19) 0.13423(12) 0.0526(6) Uani 1 1 d . . .
H2A H 0.4696 0.7398 0.1118 0.063 Uiso 1 1 calc R . .
C3 C 0.4540(3) 0.5763(2) 0.12151(14) 0.0605(7) Uani 1 1 d . . .
H3A H 0.3996 0.5288 0.1456 0.073 Uiso 1 1 calc R . .
H3B H 0.4480 0.5608 0.0731 0.073 Uiso 1 1 calc R . .
C4 C 0.2448(3) 0.65392(19) 0.04636(12) 0.0552(6) Uani 1 1 d . . .
C5 C 0.2937(3) 0.6799(2) -0.01604(14) 0.0769(9) Uani 1 1 d . . .
H5A H 0.3455 0.7378 -0.0198 0.092 Uiso 1 1 calc R . .
C6 C 0.2663(4) 0.6202(3) -0.07382(15) 0.0914(11) Uani 1 1 d . . .
H6A H 0.3014 0.6369 -0.1157 0.110 Uiso 1 1 calc R . .
C7 C 0.1867(4) 0.5361(3) -0.0684(2) 0.0934(12) Uani 1 1 d . . .
H7A H 0.1667 0.4968 -0.1069 0.112 Uiso 1 1 calc R . .
C8 C 0.1381(4) 0.5110(3) -0.00735(19) 0.0884(11) Uani 1 1 d . . .
H8A H 0.0857 0.4535 -0.0038 0.106 Uiso 1 1 calc R . .
C9 C 0.1651(3) 0.5697(2) 0.04998(15) 0.0687(8) Uani 1 1 d . . .
H9A H 0.1293 0.5524 0.0915 0.082 Uiso 1 1 calc R . .
C10 C 0.2558(3) 0.83327(19) 0.09929(11) 0.0530(6) Uani 1 1 d . . .
C11 C 0.1358(3) 0.8678(2) 0.09956(16) 0.0720(9) Uani 1 1 d . . .
H11A H 0.0730 0.8196 0.1066 0.086 Uiso 1 1 calc R . .
C12 C 0.1076(4) 0.9730(3) 0.08959(18) 0.0882(10) Uani 1 1 d . . .
H12A H 0.0263 0.9947 0.0909 0.106 Uiso 1 1 calc R . .
C13 C 0.1979(4) 1.0453(3) 0.07783(18) 0.0838(10) Uani 1 1 d . . .
H13A H 0.1787 1.1158 0.0705 0.101 Uiso 1 1 calc R . .
C14 C 0.3158(4) 1.0123(2) 0.07713(19) 0.0856(11) Uani 1 1 d . . .
H14A H 0.3781 1.0608 0.0694 0.103 Uiso 1 1 calc R . .
C15 C 0.3448(3) 0.9075(2) 0.08779(17) 0.0746(9) Uani 1 1 d . . .
H15A H 0.4265 0.8869 0.0871 0.089 Uiso 1 1 calc R . .
C16 C 0.5837(3) 0.5577(2) 0.14504(14) 0.0582(7) Uani 1 1 d . . .
C17 C 0.6097(3) 0.5221(2) 0.21015(15) 0.0683(8) Uani 1 1 d . . .
H17A H 0.5456 0.5056 0.2395 0.082 Uiso 1 1 calc R . .
C18 C 0.7279(4) 0.5106(2) 0.23242(18) 0.0871(11) Uani 1 1 d . . .
H18A H 0.7432 0.4862 0.2763 0.104 Uiso 1 1 calc R . .
C19 C 0.8227(4) 0.5350(3) 0.1903(2) 0.0953(12) Uani 1 1 d . . .
H19A H 0.9027 0.5282 0.2058 0.114 Uiso 1 1 calc R . .
C20 C 0.8007(4) 0.5699(3) 0.1247(2) 0.0942(11) Uani 1 1 d . . .
H20A H 0.8656 0.5857 0.0957 0.113 Uiso 1 1 calc R . .
C21 C 0.6813(3) 0.5810(2) 0.10248(16) 0.0760(9) Uani 1 1 d . . .
H21A H 0.6663 0.6046 0.0583 0.091 Uiso 1 1 calc R . .
C22 C 0.5064(3) 0.75101(19) 0.23674(14) 0.0547(7) Uani 1 1 d . . .
H22A H 0.5707 0.7716 0.2086 0.066 Uiso 1 1 calc R . .
C23 C 0.5207(3) 0.7663(2) 0.30880(14) 0.0580(7) Uani 1 1 d . . .
C24 C 0.6332(3) 0.8025(2) 0.33502(17) 0.0724(8) Uani 1 1 d . . .
H24A H 0.6988 0.8142 0.3057 0.087 Uiso 1 1 calc R . .
C25 C 0.6462(4) 0.8204(2) 0.40354(19) 0.0840(10) Uani 1 1 d . . .
H25A H 0.7211 0.8433 0.4206 0.101 Uiso 1 1 calc R . .
C26 C 0.5510(4) 0.8051(3) 0.44685(18) 0.0885(11) Uani 1 1 d . . .
H26A H 0.5614 0.8177 0.4933 0.106 Uiso 1 1 calc R . .
C27 C 0.4391(4) 0.7711(3) 0.42295(15) 0.0840(10) Uani 1 1 d . . .
H27A H 0.3739 0.7623 0.4530 0.101 Uiso 1 1 calc R . .
C28 C 0.4239(3) 0.7498(2) 0.35358(15) 0.0672(8) Uani 1 1 d . . .
C29 C 0.0478(4) 0.7708(3) 0.29346(19) 0.0938(11) Uani 1 1 d . . .
H29A H 0.1103 0.8201 0.2772 0.113 Uiso 1 1 calc R . .
C30 C -0.0588(4) 0.7831(4) 0.2489(3) 0.1310(15) Uani 1 1 d . . .
H30A H -0.0363 0.7663 0.2028 0.196 Uiso 1 1 calc R . .
H30B H -0.0872 0.8546 0.2510 0.196 Uiso 1 1 calc R . .
H30C H -0.1227 0.7366 0.2637 0.196 Uiso 1 1 calc R . .
C31 C 0.0285(4) 0.7931(3) 0.3679(2) 0.1250(16) Uani 1 1 d . . .
H31A H 0.1047 0.7854 0.3918 0.188 Uiso 1 1 calc R . .
H31B H -0.0302 0.7443 0.3861 0.188 Uiso 1 1 calc R . .
H31C H -0.0012 0.8637 0.3734 0.188 Uiso 1 1 calc R . .

loop_
_atom_site_aniso_label
_atom_site_aniso_U_11
_atom_site_aniso_U_22
_atom_site_aniso_U_33
_atom_site_aniso_U_23
_atom_site_aniso_U_13
_atom_site_aniso_U_12
V 0.0753(3) 0.0534(2) 0.0511(2) 0.0060(2) 0.0070(3) -0.0095(3)
O1 0.0638(12) 0.0639(11) 0.0530(10) 0.0049(9) 0.0075(9) -0.0091(9)
O2 0.0892(15) 0.0993(15) 0.0528(11) -0.0043(11) 0.0082(11) -0.0205(13)
O3 0.0849(15) 0.0724(13) 0.0669(12) 0.0052(11) 0.0166(11) -0.0159(12)
O4 0.1074(18) 0.0592(10) 0.0762(13) 0.0160(9) 0.0066(13) -0.0055(11)
N1 0.0636(15) 0.0416(11) 0.0475(12) 0.0001(9) 0.0030(11) 0.0008(11)
C1 0.0599(18) 0.0504(14) 0.0460(13) 0.0027(11) 0.0071(12) -0.0046(13)
C2 0.0649(18) 0.0467(14) 0.0461(14) 0.0035(11) 0.0029(13) 0.0016(13)
C3 0.080(2) 0.0480(15) 0.0534(16) -0.0063(13) 0.0032(15) 0.0014(14)
C4 0.0624(16) 0.0520(13) 0.0513(13) -0.0004(12) -0.0015(15) 0.0061(17)
C5 0.095(2) 0.079(2) 0.0564(17) -0.0041(15) 0.0076(16) -0.0011(17)
C6 0.102(3) 0.117(3) 0.0556(18) -0.0137(17) 0.002(2) 0.016(3)
C7 0.097(3) 0.097(3) 0.086(3) -0.035(2) -0.029(2) 0.018(2)
C8 0.096(3) 0.082(2) 0.087(3) -0.017(2) -0.022(2) -0.0084(19)
C9 0.078(2) 0.0644(18) 0.0639(18) -0.0002(15) -0.0121(16) -0.0035(17)
C10 0.0620(17) 0.0527(14) 0.0443(12) -0.0019(10) -0.0007(14) 0.0018(17)
C11 0.065(2) 0.064(2) 0.088(2) 0.0056(16) -0.0076(17) -0.0007(16)
C12 0.080(3) 0.076(2) 0.109(3) 0.004(2) -0.014(2) 0.023(2)
C13 0.102(3) 0.0524(19) 0.097(3) 0.0049(17) -0.003(2) 0.009(2)
C14 0.088(3) 0.054(2) 0.115(3) 0.0188(18) 0.009(2) -0.0043(19)
C15 0.071(2) 0.0554(18) 0.098(2) 0.0102(17) 0.0163(18) 0.0064(17)
C16 0.079(2) 0.0436(15) 0.0516(16) -0.0025(12) -0.0002(16) 0.0114(14)
C17 0.095(3) 0.0506(17) 0.0593(18) 0.0037(14) 0.0002(18) 0.0124(16)
C18 0.120(3) 0.0672(19) 0.074(2) 0.0086(15) -0.019(2) 0.028(2)
C19 0.087(3) 0.079(2) 0.120(3) 0.004(2) -0.023(3) 0.022(2)
C20 0.079(2) 0.106(3) 0.098(3) 0.023(2) 0.009(2) 0.025(2)
C21 0.087(2) 0.078(2) 0.0634(19) 0.0118(16) 0.0016(19) 0.020(2)
C22 0.0651(18) 0.0397(14) 0.0593(18) -0.0016(13) 0.0055(14) 0.0034(13)
C23 0.070(2) 0.0434(15) 0.0602(18) -0.0043(13) -0.0102(15) 0.0062(14)
C24 0.077(2) 0.0563(17) 0.084(2) -0.0082(16) -0.0120(18) 0.0055(15)
C25 0.103(3) 0.066(2) 0.082(2) -0.0144(18) -0.033(2) 0.003(2)
C26 0.142(4) 0.063(2) 0.061(2) -0.0067(17) -0.021(2) 0.002(2)
C27 0.120(3) 0.081(2) 0.0509(18) -0.0058(16) -0.0067(19) -0.007(2)
C28 0.092(2) 0.0529(17) 0.0573(18) -0.0003(14) -0.0016(18) 0.0009(17)
C29 0.110(3) 0.086(3) 0.086(2) -0.009(2) 0.028(2) -0.001(2)
C30 0.106(3) 0.150(4) 0.137(4) -0.004(3) 0.023(3) 0.027(3)
C31 0.160(4) 0.124(3) 0.091(3) -0.024(3) 0.060(3) -0.013(3)

loop_
_atom_type_symbol
_atom_type_description
_atom_type_scat_dispersion_real
_atom_type_scat_dispersion_imag
_atom_type_scat_source
C C 0.0033 0.0016 'International Tables Vol C Tables 4.2.6.8 and 6.1.1.4'
H H 0.0000 0.0000 'International Tables Vol C Tables 4.2.6.8 and 6.1.1.4'
N N 0.0061 0.0033 'International Tables Vol C Tables 4.2.6.8 and 6.1.1.4'
O O 0.0106 0.0060 'International Tables Vol C Tables 4.2.6.8 and 6.1.1.4'
V V 0.3005 0.5294 'International Tables Vol C Tables 4.2.6.8 and 6.1.1.4'

loop_
_geom_angle_atom_site_label_1
_geom_angle_atom_site_label_2
_geom_angle_atom_site_label_3
_geom_angle
_geom_angle_site_symmetry_1
_geom_angle_site_symmetry_3
_geom_angle_publ_flag
O4 V O3 105.08(10) . . ?
O4 V O1 107.20(9) . . ?
O3 V O1 94.68(9) . . ?
O4 V O2 106.66(11) . . ?
O3 V O2 91.21(10) . . ?
O1 V O2 142.72(9) . . ?
O4 V N1 100.33(10) . . ?
O3 V N1 154.54(9) . . ?
O1 V N1 76.12(8) . . ?
O2 V N1 82.92(9) . . ?
C1 O1 V 127.58(15) . . ?
C28 O2 V 137.92(19) . . ?
C29 O3 V 117.7(2) . . ?
C22 N1 C2 119.3(2) . . ?
C22 N1 V 128.78(18) . . ?
C2 N1 V 111.65(17) . . ?
O1 C1 C4 108.9(2) . . ?
O1 C1 C10 108.0(2) . . ?
C4 C1 C10 109.01(19) . . ?
O1 C1 C2 105.69(19) . . ?
C4 C1 C2 112.0(2) . . ?
C10 C1 C2 113.1(2) . . ?
N1 C2 C3 109.0(2) . . ?
N1 C2 C1 104.0(2) . . ?
C3 C2 C1 114.2(2) . . ?
N1 C2 H2A 109.8 . . ?
C3 C2 H2A 109.8 . . ?
C1 C2 H2A 109.8 . . ?
C16 C3 C2 111.9(2) . . ?
C16 C3 H3A 109.2 . . ?
C2 C3 H3A 109.2 . . ?
C16 C3 H3B 109.2 . . ?
C2 C3 H3B 109.2 . . ?
H3A C3 H3B 107.9 . . ?
C5 C4 C9 118.5(3) . . ?
C5 C4 C1 121.2(2) . . ?
C9 C4 C1 120.3(2) . . ?
C4 C5 C6 120.5(3) . . ?
C4 C5 H5A 119.7 . . ?
C6 C5 H5A 119.7 . . ?
C7 C6 C5 119.6(3) . . ?
C7 C6 H6A 120.2 . . ?
C5 C6 H6A 120.2 . . ?
C8 C7 C6 119.9(3) . . ?
C8 C7 H7A 120.0 . . ?
C6 C7 H7A 120.0 . . ?
C7 C8 C9 120.7(4) . . ?
C7 C8 H8A 119.6 . . ?
C9 C8 H8A 119.6 . . ?
C8 C9 C4 120.8(3) . . ?
C8 C9 H9A 119.6 . . ?
C4 C9 H9A 119.6 . . ?
C15 C10 C11 117.0(2) . . ?
C15 C10 C1 125.0(3) . . ?
C11 C10 C1 117.9(2) . . ?
C10 C11 C12 121.2(3) . . ?
C10 C11 H11A 119.4 . . ?
C12 C11 H11A 119.4 . . ?
C13 C12 C11 120.7(3) . . ?
C13 C12 H12A 119.7 . . ?
C11 C12 H12A 119.7 . . ?
C14 C13 C12 118.7(3) . . ?
C14 C13 H13A 120.6 . . ?
C12 C13 H13A 120.6 . . ?
C13 C14 C15 120.9(4) . . ?
C13 C14 H14A 119.6 . . ?
C15 C14 H14A 119.6 . . ?
C10 C15 C14 121.5(3) . . ?
C10 C15 H15A 119.3 . . ?
C14 C15 H15A 119.3 . . ?
C17 C16 C21 117.9(3) . . ?
C17 C16 C3 121.7(3) . . ?
C21 C16 C3 120.4(3) . . ?
C18 C17 C16 121.4(3) . . ?
C18 C17 H17A 119.3 . . ?
C16 C17 H17A 119.3 . . ?
C19 C18 C17 120.0(3) . . ?
C19 C18 H18A 120.0 . . ?
C17 C18 H18A 120.0 . . ?
C18 C19 C20 120.3(4) . . ?
C18 C19 H19A 119.8 . . ?
C20 C19 H19A 119.8 . . ?
C19 C20 C21 119.3(4) . . ?
C19 C20 H20A 120.3 . . ?
C21 C20 H20A 120.3 . . ?
C20 C21 C16 121.0(3) . . ?
C20 C21 H21A 119.5 . . ?
C16 C21 H21A 119.5 . . ?
N1 C22 C23 124.9(3) . . ?
N1 C22 H22A 117.5 . . ?
C23 C22 H22A 117.5 . . ?
C28 C23 C24 118.9(3) . . ?
C28 C23 C22 121.2(3) . . ?
C24 C23 C22 119.9(3) . . ?
C25 C24 C23 120.1(3) . . ?
C25 C24 H24A 119.9 . . ?
C23 C24 H24A 119.9 . . ?
C26 C25 C24 120.7(3) . . ?
C26 C25 H25A 119.7 . . ?
C24 C25 H25A 119.7 . . ?
C25 C26 C27 120.9(3) . . ?
C25 C26 H26A 119.6 . . ?
C27 C26 H26A 119.6 . . ?
C26 C27 C28 119.8(4) . . ?
C26 C27 H27A 120.1 . . ?
C28 C27 H27A 120.1 . . ?
O2 C28 C23 121.6(3) . . ?
O2 C28 C27 118.7(3) . . ?
C23 C28 C27 119.6(3) . . ?
O3 C29 C30 110.5(3) . . ?
O3 C29 C31 108.1(3) . . ?
C30 C29 C31 116.6(4) . . ?
O3 C29 H29A 107.0 . . ?
C30 C29 H29A 107.0 . . ?
C31 C29 H29A 107.0 . . ?
C29 C30 H30A 109.5 . . ?
C29 C30 H30B 109.5 . . ?
H30A C30 H30B 109.5 . . ?
C29 C30 H30C 109.5 . . ?
H30A C30 H30C 109.5 . . ?
H30B C30 H30C 109.5 . . ?
C29 C31 H31A 109.5 . . ?
C29 C31 H31B 109.5 . . ?
H31A C31 H31B 109.5 . . ?
C29 C31 H31C 109.5 . . ?
H31A C31 H31C 109.5 . . ?
H31B C31 H31C 109.5 . . ?

loop_
_geom_bond_atom_site_label_1
_geom_bond_atom_site_label_2
_geom_bond_distance
_geom_bond_site_symmetry_2
_geom_bond_publ_flag
V O4 1.5761(18) . ?
V O3 1.775(2) . ?
V O1 1.8328(17) . ?
V O2 1.865(2) . ?
V N1 2.118(2) . ?
O1 C1 1.416(3) . ?
O2 C28 1.336(4) . ?
O3 C29 1.446(4) . ?
N1 C22 1.287(3) . ?
N1 C2 1.467(3) . ?
C1 C4 1.534(3) . ?
C1 C10 1.542(3) . ?
C1 C2 1.555(4) . ?
C2 C3 1.543(3) . ?
C2 H2A 0.9800 . ?
C3 C16 1.510(4) . ?
C3 H3A 0.9700 . ?
C3 H3B 0.9700 . ?
C4 C5 1.374(4) . ?
C4 C9 1.380(4) . ?
C5 C6 1.395(4) . ?
C5 H5A 0.9300 . ?
C6 C7 1.381(5) . ?
C6 H6A 0.9300 . ?
C7 C8 1.347(5) . ?
C7 H7A 0.9300 . ?
C8 C9 1.380(4) . ?
C8 H8A 0.9300 . ?
C9 H9A 0.9300 . ?
C10 C15 1.374(4) . ?
C10 C11 1.382(4) . ?
C11 C12 1.384(4) . ?
C11 H11A 0.9300 . ?
C12 C13 1.367(5) . ?
C12 H12A 0.9300 . ?
C13 C14 1.355(5) . ?
C13 H13A 0.9300 . ?
C14 C15 1.383(4) . ?
C14 H14A 0.9300 . ?
C15 H15A 0.9300 . ?
C16 C17 1.382(4) . ?
C16 C21 1.385(4) . ?
C17 C18 1.371(5) . ?
C17 H17A 0.9300 . ?
C18 C19 1.360(5) . ?
C18 H18A 0.9300 . ?
C19 C20 1.380(5) . ?
C19 H19A 0.9300 . ?
C20 C21 1.383(5) . ?
C20 H20A 0.9300 . ?
C21 H21A 0.9300 . ?
C22 C23 1.433(4) . ?
C22 H22A 0.9300 . ?
C23 C28 1.390(4) . ?
C23 C24 1.410(4) . ?
C24 C25 1.369(4) . ?
C24 H24A 0.9300 . ?
C25 C26 1.356(5) . ?
C25 H25A 0.9300 . ?
C26 C27 1.380(5) . ?
C26 H26A 0.9300 . ?
C27 C28 1.395(4) . ?
C27 H27A 0.9300 . ?
C29 C30 1.464(5) . ?
C29 C31 1.500(5) . ?
C29 H29A 0.9800 . ?
C30 H30A 0.9600 . ?
C30 H30B 0.9600 . ?
C30 H30C 0.9600 . ?
C31 H31A 0.9600 . ?
C31 H31B 0.9600 . ?
C31 H31C 0.9600 . ?
